data_7236500
loop_
_publ_author_name
'Sce, Fabio'
'Beobide, Garikoitz'
'Castillo, Oscar'
'de Pedro, Imanol'
'P\'erez-Y\'a\~nez, Sonia'
'Reyes, Efraim'

_publ_section_title
;
 Supramolecular architectures based on p-cymene/ruthenium complexes
 functionalized with nucleobases
;
_journal_issue 40
_journal_name_full CrystEngComm
_journal_page_first 6039
_journal_paper_doi 10.1039/C7CE01496A
_journal_volume 19
_journal_year 2017
_chemical_formula_iupac '[Ru(C10 H14)(C4 H4 N2 O1 S1)Cl2]'
_chemical_formula_moiety 'C14 H18 Cl2 N2 O Ru S'
_chemical_formula_sum 'C14 H18 Cl2 N2 O Ru S'
_chemical_formula_weight 434.33
_chemical_name_systematic
;
[(p-cymene)bis(chlorido)(2-thiouracil-kS2)ruthenium(II)]
;
_space_group_IT_number 2
_space_group_name_Hall '-P 1'
_space_group_name_H-M_alt 'P -1'
_symmetry_cell_setting triclinic
_symmetry_space_group_name_H-M 'P -1'
_atom_sites_solution_hydrogens geom
_atom_sites_solution_primary direct
_atom_sites_solution_secondary difmap
_audit_creation_method SHELXL
_audit_update_record
;
2017-09-15 deposited with the CCDC.
2017-09-22 downloaded from the CCDC.
;
_cell_angle_alpha 67.308(11)
_cell_angle_beta 80.069(15)
_cell_angle_gamma 89.881(9)
_cell_formula_units_Z 4
_cell_length_a 6.6956(13)
_cell_length_b 15.2432(10)
_cell_length_c 17.810(3)
_cell_measurement_reflns_used 9728
_cell_measurement_temperature 100(2)
_cell_measurement_theta_max 28.182
_cell_measurement_theta_min 2.265
_cell_volume 1647.7(5)
_computing_cell_refinement 'CrysAlis CCD (Oxford Diffraction, 2003)'
_computing_data_collection 'CrysAlis CCD (Oxford Diffraction, 2003)'
_computing_data_reduction 'CrysAlis RED (Oxford Diffraction, 2003)'
_computing_molecular_graphics 'Ortep-3 (Farrugia, 1997)'
_computing_publication_material 'WinGX (Farrugia, 1999)'
_computing_structure_refinement 'SHELXL-2016/4 (Sheldrick, 2016)'
_computing_structure_solution 'Sir92 (Altomare et al., 1993)'
_diffrn_ambient_temperature 100(2)
_diffrn_measured_fraction_theta_full 0.999
_diffrn_measured_fraction_theta_max 0.915
_diffrn_measurement_device_type Xcalibur
_diffrn_measurement_method \w
_diffrn_radiation_monochromator graphite
_diffrn_radiation_source 'fine-focus sealed tube'
_diffrn_radiation_type MoK\a
_diffrn_radiation_wavelength 0.71073
_diffrn_reflns_av_R_equivalents 0.0464
_diffrn_reflns_av_sigmaI/netI 0.0795
_diffrn_reflns_limit_h_max 7
_diffrn_reflns_limit_h_min -8
_diffrn_reflns_limit_k_max 20
_diffrn_reflns_limit_k_min -20
_diffrn_reflns_limit_l_max 23
_diffrn_reflns_limit_l_min -23
_diffrn_reflns_number 9728
_diffrn_reflns_theta_full 25.242
_diffrn_reflns_theta_max 28.182
_diffrn_reflns_theta_min 2.265
_diffrn_standards_decay_% 0
_diffrn_standards_interval_count 0
_diffrn_standards_interval_time 0
_diffrn_standards_number 0
_exptl_absorpt_coefficient_mu 1.401
_exptl_absorpt_correction_T_max 0.922
_exptl_absorpt_correction_T_min 0.785
_exptl_absorpt_correction_type numerical
_exptl_absorpt_process_details 'CrysAlis RED (Oxford Diffraction, 2003)'
_exptl_crystal_colour red
_exptl_crystal_density_diffrn 1.751
_exptl_crystal_density_method 'not measured'
_exptl_crystal_description prism
_exptl_crystal_F_000 872
_exptl_crystal_size_max 0.16
_exptl_crystal_size_mid 0.14
_exptl_crystal_size_min 0.05
_refine_diff_density_max 2.161
_refine_diff_density_min -1.066
_refine_diff_density_rms 0.161
_refine_ls_extinction_method none
_refine_ls_goodness_of_fit_ref 0.944
_refine_ls_hydrogen_treatment constr
_refine_ls_matrix_type full
_refine_ls_number_parameters 386
_refine_ls_number_reflns 9728
_refine_ls_number_restraints 0
_refine_ls_restrained_S_all 0.944
_refine_ls_R_factor_all 0.0746
_refine_ls_R_factor_gt 0.0488
_refine_ls_shift/su_max 0.001
_refine_ls_shift/su_mean 0.000
_refine_ls_structure_factor_coef Fsqd
_refine_ls_weighting_details 'w=1/[\s^2^(Fo^2^)+(0.0698P)^2^] where P=(Fo^2^+2Fc^2^)/3'
_refine_ls_weighting_scheme calc
_refine_ls_wR_factor_gt 0.1178
_refine_ls_wR_factor_ref 0.1267
_reflns_number_gt 6775
_reflns_number_total 9728
_reflns_threshold_expression >2sigma(I)
_cod_data_source_file c7ce01496a2.cif
_cod_data_source_block Compound-2
_cod_original_cell_volume 1647.8(5)
_cod_original_sg_symbol_H-M P-1
_cod_database_code 7236500
_cell_oxdiff_twin_number 2

loop_
_symmetry_equiv_pos_as_xyz
'x, y, z'
'-x, -y, -z'

loop_
_atom_site_label
_atom_site_type_symbol
_atom_site_fract_x
_atom_site_fract_y
_atom_site_fract_z
_atom_site_U_iso_or_equiv
_atom_site_adp_type
_atom_site_occupancy
_atom_site_site_symmetry_order
_atom_site_calc_flag
_atom_site_refinement_flags_posn
_atom_site_refinement_flags_adp
RU1 Ru 0.00310(8) -0.32050(4) 0.62076(4) 0.01697(15) Uani 1 1 d . .
RU2 Ru 0.34815(8) 0.00054(4) 0.78453(3) 0.01594(14) Uani 1 1 d . .
CL1 Cl -0.0777(2) -0.44845(12) 0.58026(10) 0.0202(4) Uani 1 1 d . .
CL2 Cl -0.0319(3) -0.21125(13) 0.48275(11) 0.0231(4) Uani 1 1 d . .
CL3 Cl 0.4705(2) -0.13012(12) 0.74725(11) 0.0195(4) Uani 1 1 d . .
CL4 Cl 0.3852(2) -0.10091(12) 0.92436(11) 0.0192(4) Uani 1 1 d . .
N11 N 0.5985(8) -0.3803(4) 0.4659(4) 0.0196(13) Uani 1 1 d . .
H11 H 0.681784 -0.392114 0.499825 0.023 Uiso 1 1 calc R U
C12 C 0.4161(10) -0.3503(5) 0.4858(4) 0.0182(15) Uani 1 1 d . .
S12 S 0.3576(2) -0.33747(14) 0.57781(12) 0.0218(4) Uani 1 1 d . .
N13 N 0.2927(8) -0.3300(4) 0.4297(4) 0.0211(14) Uani 1 1 d . .
H13 H 0.176886 -0.309496 0.441893 0.025 Uiso 1 1 calc R U
C14 C 0.3355(10) -0.3393(5) 0.3535(5) 0.0199(15) Uani 1 1 d . .
O14 O 0.2118(7) -0.3138(4) 0.3069(3) 0.0271(12) Uani 1 1 d . .
C15 C 0.5293(11) -0.3758(6) 0.3391(5) 0.0273(17) Uani 1 1 d . .
H15 H 0.567977 -0.388039 0.291596 0.033 Uiso 1 1 calc R U
C16 C 0.6558(10) -0.3925(5) 0.3931(5) 0.0247(17) Uani 1 1 d . .
H16 H 0.784071 -0.412749 0.381041 0.030 Uiso 1 1 calc R U
N21 N -0.2364(8) -0.2168(4) 0.8903(4) 0.0230(13) Uani 1 1 d . .
H21 H -0.333736 -0.180018 0.878185 0.028 Uiso 1 1 calc R U
C22 C -0.0435(9) -0.1777(5) 0.8664(4) 0.0162(14) Uani 1 1 d . .
S22 S -0.0014(2) -0.05900(13) 0.81457(12) 0.0210(4) Uani 1 1 d . .
N23 N 0.1000(8) -0.2397(5) 0.8855(4) 0.0236(14) Uani 1 1 d . .
H23 H 0.223699 -0.215805 0.869392 0.028 Uiso 1 1 calc R U
C24 C 0.0730(10) -0.3386(5) 0.9284(5) 0.0221(16) Uani 1 1 d . .
O24 O 0.2208(7) -0.3852(4) 0.9391(4) 0.0359(14) Uani 1 1 d . .
C25 C -0.1367(10) -0.3737(6) 0.9542(4) 0.0222(16) Uani 1 1 d . .
H25 H -0.171395 -0.438278 0.985376 0.027 Uiso 1 1 calc R U
C26 C -0.2834(11) -0.3128(6) 0.9331(5) 0.0272(17) Uani 1 1 d . .
H26 H -0.418659 -0.336304 0.947871 0.033 Uiso 1 1 calc R U
C31 C 0.0914(10) -0.2653(6) 0.7063(5) 0.0242(17) Uani 1 1 d . .
H31 H 0.216102 -0.238479 0.706261 0.029 Uiso 1 1 calc R U
C32 C 0.0462(11) -0.3658(6) 0.7478(5) 0.0237(17) Uani 1 1 d . .
H32 H 0.142720 -0.403632 0.774167 0.028 Uiso 1 1 calc R U
C33 C -0.1408(10) -0.4087(5) 0.7496(4) 0.0199(15) Uani 1 1 d . .
C34 C -0.2834(10) -0.3469(6) 0.7080(4) 0.0206(16) Uani 1 1 d . .
H34 H -0.409525 -0.373117 0.708952 0.025 Uiso 1 1 calc R U
C35 C -0.2402(10) -0.2499(6) 0.6667(5) 0.0231(16) Uani 1 1 d . .
H35 H -0.336091 -0.212682 0.639285 0.028 Uiso 1 1 calc R U
C36 C -0.0528(12) -0.2057(5) 0.6650(4) 0.0259(17) Uani 1 1 d . .
C37 C -0.1937(12) -0.5138(6) 0.7891(5) 0.0302(18) Uani 1 1 d . .
H37 H -0.251918 -0.531616 0.749729 0.036 Uiso 1 1 calc R U
C38 C -0.0130(15) -0.5725(7) 0.8089(7) 0.052(3) Uani 1 1 d . .
H38A H 0.091528 -0.553615 0.760309 0.078 Uiso 1 1 calc R U
H38B H -0.054107 -0.638816 0.826653 0.078 Uiso 1 1 calc R U
H38C H 0.038135 -0.562374 0.852267 0.078 Uiso 1 1 calc R U
C39 C -0.3619(13) -0.5363(7) 0.8672(5) 0.040(2) Uani 1 1 d . .
H39A H -0.312958 -0.515371 0.905532 0.060 Uiso 1 1 calc R U
H39B H -0.396607 -0.603705 0.892903 0.060 Uiso 1 1 calc R U
H39C H -0.480116 -0.503596 0.851262 0.060 Uiso 1 1 calc R U
C40 C 0.0011(13) -0.1020(5) 0.6180(5) 0.0343(19) Uani 1 1 d . .
H40A H 0.145833 -0.089781 0.608185 0.051 Uiso 1 1 calc R U
H40B H -0.063449 -0.067447 0.649546 0.051 Uiso 1 1 calc R U
H40C H -0.044369 -0.081658 0.566051 0.051 Uiso 1 1 calc R U
C41 C 0.6234(10) 0.0908(5) 0.7073(5) 0.0201(16) Uani 1 1 d . .
H41 H 0.753382 0.076167 0.689609 0.024 Uiso 1 1 calc R U
C42 C 0.5803(10) 0.1024(5) 0.7820(5) 0.0216(16) Uani 1 1 d . .
H42 H 0.680485 0.093167 0.814029 0.026 Uiso 1 1 calc R U
C43 C 0.3838(11) 0.1284(5) 0.8107(4) 0.0208(15) Uani 1 1 d . .
C44 C 0.2360(10) 0.1408(5) 0.7602(5) 0.0219(16) Uani 1 1 d . .
H44 H 0.107780 0.158090 0.776760 0.026 Uiso 1 1 calc R U
C45 C 0.2803(10) 0.1272(5) 0.6838(5) 0.0219(16) Uani 1 1 d . .
H45 H 0.180368 0.136115 0.651705 0.026 Uiso 1 1 calc R U
C46 C 0.4715(10) 0.1008(5) 0.6567(4) 0.0207(15) Uani 1 1 d . .
C47 C 0.3388(12) 0.1365(5) 0.8940(4) 0.0292(18) Uani 1 1 d . .
H47 H 0.407487 0.086409 0.931995 0.035 Uiso 1 1 calc R U
C48 C 0.1168(13) 0.1239(7) 0.9320(5) 0.039(2) Uani 1 1 d . .
H48A H 0.047856 0.175998 0.898869 0.059 Uiso 1 1 calc R U
H48B H 0.101245 0.122752 0.986954 0.059 Uiso 1 1 calc R U
H48C H 0.059463 0.065044 0.934341 0.059 Uiso 1 1 calc R U
C49 C 0.4339(13) 0.2334(6) 0.8838(5) 0.035(2) Uani 1 1 d . .
H49A H 0.572845 0.241538 0.855853 0.052 Uiso 1 1 calc R U
H49B H 0.428709 0.235189 0.937376 0.052 Uiso 1 1 calc R U
H49C H 0.359382 0.283734 0.851820 0.052 Uiso 1 1 calc R U
C50 C 0.5130(11) 0.0820(5) 0.5789(4) 0.0251(16) Uani 1 1 d . .
H50A H 0.569644 0.021257 0.590282 0.038 Uiso 1 1 calc R U
H50B H 0.607463 0.131097 0.537369 0.038 Uiso 1 1 calc R U
H50C H 0.388280 0.081470 0.559277 0.038 Uiso 1 1 calc R U

loop_
_atom_site_aniso_label
_atom_site_aniso_U_11
_atom_site_aniso_U_22
_atom_site_aniso_U_33
_atom_site_aniso_U_23
_atom_site_aniso_U_13
_atom_site_aniso_U_12
RU1 0.0166(3) 0.0178(3) 0.0174(3) -0.0080(3) -0.0029(2) 0.0004(2)
RU2 0.0167(3) 0.0136(3) 0.0167(3) -0.0050(2) -0.0029(2) 0.0000(2)
CL1 0.0221(8) 0.0195(9) 0.0218(9) -0.0111(7) -0.0040(7) 0.0000(7)
CL2 0.0257(8) 0.0242(9) 0.0196(9) -0.0081(8) -0.0061(7) 0.0071(8)
CL3 0.0207(8) 0.0170(9) 0.0202(9) -0.0081(7) -0.0004(6) -0.0003(7)
CL4 0.0220(8) 0.0167(9) 0.0182(9) -0.0057(7) -0.0047(6) 0.0028(7)
N11 0.021(3) 0.019(3) 0.019(3) -0.007(3) -0.006(2) 0.003(2)
C12 0.019(3) 0.015(4) 0.021(4) -0.006(3) -0.007(3) -0.003(3)
S12 0.0186(8) 0.0270(10) 0.0213(10) -0.0108(8) -0.0047(7) 0.0040(7)
N13 0.018(3) 0.021(4) 0.022(4) -0.006(3) -0.001(2) 0.001(2)
C14 0.024(4) 0.016(4) 0.018(4) -0.005(3) -0.003(3) -0.002(3)
O14 0.030(3) 0.027(3) 0.023(3) -0.007(2) -0.006(2) -0.003(2)
C15 0.033(4) 0.028(4) 0.022(4) -0.014(4) 0.001(3) 0.002(3)
C16 0.021(3) 0.023(4) 0.029(5) -0.011(4) 0.001(3) 0.002(3)
N21 0.020(3) 0.018(3) 0.029(4) -0.007(3) -0.005(3) 0.000(2)
C22 0.014(3) 0.014(4) 0.021(4) -0.008(3) -0.003(3) 0.002(3)
S22 0.0166(8) 0.0162(9) 0.0271(11) -0.0045(8) -0.0052(7) 0.0018(7)
N23 0.015(3) 0.022(4) 0.031(4) -0.006(3) -0.007(2) -0.003(2)
C24 0.021(4) 0.015(4) 0.025(4) -0.001(3) -0.007(3) -0.003(3)
O24 0.023(3) 0.021(3) 0.057(4) -0.008(3) -0.009(3) 0.002(2)
C25 0.024(4) 0.020(4) 0.020(4) -0.006(3) 0.000(3) -0.002(3)
C26 0.020(3) 0.028(4) 0.033(5) -0.012(4) -0.003(3) -0.003(3)
C31 0.021(3) 0.038(5) 0.016(4) -0.015(4) 0.001(3) -0.003(3)
C32 0.026(4) 0.032(5) 0.016(4) -0.011(4) -0.008(3) 0.009(3)
C33 0.022(3) 0.025(4) 0.015(4) -0.011(3) -0.003(3) 0.002(3)
C34 0.020(3) 0.027(4) 0.016(4) -0.012(3) 0.000(3) -0.005(3)
C35 0.021(4) 0.022(4) 0.026(4) -0.011(4) 0.000(3) 0.007(3)
C36 0.044(4) 0.021(4) 0.015(4) -0.015(3) 0.007(3) -0.005(4)
C37 0.040(4) 0.026(4) 0.022(4) -0.006(4) -0.006(3) -0.008(4)
C38 0.065(6) 0.034(6) 0.054(7) -0.009(5) -0.022(5) 0.009(5)
C39 0.052(5) 0.032(5) 0.031(5) -0.012(4) 0.006(4) -0.014(4)
C40 0.057(5) 0.016(4) 0.029(5) -0.010(4) -0.001(4) -0.005(4)
C41 0.017(3) 0.006(3) 0.027(4) 0.004(3) -0.003(3) -0.005(3)
C42 0.025(4) 0.016(4) 0.023(4) -0.007(3) -0.005(3) -0.005(3)
C43 0.035(4) 0.003(3) 0.023(4) -0.006(3) 0.001(3) -0.002(3)
C44 0.017(3) 0.017(4) 0.024(4) -0.002(3) 0.000(3) 0.002(3)
C45 0.027(4) 0.009(4) 0.021(4) 0.005(3) -0.011(3) 0.002(3)
C46 0.024(4) 0.015(4) 0.021(4) -0.004(3) -0.003(3) -0.002(3)
C47 0.051(5) 0.020(4) 0.015(4) -0.007(3) -0.006(3) -0.002(4)
C48 0.051(5) 0.036(5) 0.028(5) -0.016(4) 0.008(4) -0.005(4)
C49 0.055(5) 0.023(4) 0.031(5) -0.015(4) -0.008(4) -0.001(4)
C50 0.034(4) 0.020(4) 0.018(4) -0.007(3) 0.001(3) -0.001(3)

loop_
_atom_type_symbol
_atom_type_description
_atom_type_scat_dispersion_real
_atom_type_scat_dispersion_imag
_atom_type_scat_source
C C 0.0033 0.0016 'International Tables Vol C Tables 4.2.6.8 and 6.1.1.4'
H H 0.0000 0.0000 'International Tables Vol C Tables 4.2.6.8 and 6.1.1.4'
Cl Cl 0.1484 0.1585 'International Tables Vol C Tables 4.2.6.8 and 6.1.1.4'
N N 0.0061 0.0033 'International Tables Vol C Tables 4.2.6.8 and 6.1.1.4'
O O 0.0106 0.0060 'International Tables Vol C Tables 4.2.6.8 and 6.1.1.4'
Ru Ru -1.2594 0.8363 'International Tables Vol C Tables 4.2.6.8 and 6.1.1.4'
S S 0.1246 0.1234 'International Tables Vol C Tables 4.2.6.8 and 6.1.1.4'

loop_
_geom_angle_atom_site_label_1
_geom_angle_atom_site_label_2
_geom_angle_atom_site_label_3
_geom_angle
C31 RU1 C35 68.2(3)
C31 RU1 C32 38.5(3)
C35 RU1 C32 80.6(3)
C31 RU1 C34 80.1(3)
C35 RU1 C34 37.0(3)
C32 RU1 C34 67.5(3)
C31 RU1 C36 38.1(3)
C35 RU1 C36 38.0(3)
C32 RU1 C36 69.2(3)
C34 RU1 C36 67.8(3)
C31 RU1 C33 68.8(3)
C35 RU1 C33 68.5(3)
C32 RU1 C33 37.4(3)
C34 RU1 C33 38.1(3)
C36 RU1 C33 81.9(3)
C31 RU1 S12 88.14(19)
C35 RU1 S12 152.1(2)
C32 RU1 S12 90.04(19)
C34 RU1 S12 155.6(2)
C36 RU1 S12 114.2(2)
C33 RU1 S12 117.63(19)
C31 RU1 CL1 153.0(2)
C35 RU1 CL1 119.7(2)
C32 RU1 CL1 114.8(2)
C34 RU1 CL1 92.76(19)
C36 RU1 CL1 157.6(2)
C33 RU1 CL1 89.49(18)
S12 RU1 CL1 88.17(6)
C31 RU1 CL2 119.8(2)
C35 RU1 CL2 86.5(2)
C32 RU1 CL2 157.9(2)
C34 RU1 CL2 111.2(2)
C36 RU1 CL2 89.6(2)
C33 RU1 CL2 148.93(18)
S12 RU1 CL2 93.13(7)
CL1 RU1 CL2 87.12(6)
C44 RU2 C45 38.5(3)
C44 RU2 C42 68.1(3)
C45 RU2 C42 80.4(3)
C44 RU2 C43 37.8(3)
C45 RU2 C43 69.1(3)
C42 RU2 C43 38.4(3)
C44 RU2 C41 80.0(3)
C45 RU2 C41 67.3(3)
C42 RU2 C41 36.9(3)
C43 RU2 C41 68.2(3)
C44 RU2 C46 68.8(3)
C45 RU2 C46 37.3(3)
C42 RU2 C46 68.6(3)
C43 RU2 C46 82.3(3)
C41 RU2 C46 38.2(3)
C44 RU2 S22 86.98(18)
C45 RU2 S22 89.44(19)
C42 RU2 S22 150.8(2)
C43 RU2 S22 112.44(19)
C41 RU2 S22 155.30(19)
C46 RU2 S22 117.33(18)
C44 RU2 CL4 119.5(2)
C45 RU2 CL4 158.0(2)
C42 RU2 CL4 89.4(2)
C43 RU2 CL4 90.8(2)
C41 RU2 CL4 114.56(19)
C46 RU2 CL4 152.33(18)
S22 RU2 CL4 90.11(6)
C44 RU2 CL3 154.7(2)
C45 RU2 CL3 116.2(2)
C42 RU2 CL3 116.2(2)
C43 RU2 CL3 154.49(19)
C41 RU2 CL3 90.2(2)
C46 RU2 CL3 89.08(19)
S22 RU2 CL3 92.86(6)
CL4 RU2 CL3 85.80(6)
C12 N11 C16 121.9(6)
C12 N11 H11 119.1
C16 N11 H11 119.1
N11 C12 N13 116.9(6)
N11 C12 S12 118.6(5)
N13 C12 S12 124.4(5)
C12 S12 RU1 114.9(2)
C12 N13 C14 126.1(6)
C12 N13 H13 117.0
C14 N13 H13 117.0
O14 C14 N13 118.8(6)
O14 C14 C15 128.0(7)
N13 C14 C15 113.2(6)
C16 C15 C14 121.0(7)
C16 C15 H15 119.5
C14 C15 H15 119.5
C15 C16 N11 120.8(6)
C15 C16 H16 119.6
N11 C16 H16 119.6
C22 N21 C26 122.7(6)
C22 N21 H21 118.7
C26 N21 H21 118.7
N23 C22 N21 115.2(6)
N23 C22 S22 125.7(5)
N21 C22 S22 119.1(5)
C22 S22 RU2 115.0(2)
C22 N23 C24 127.8(6)
C22 N23 H23 116.1
C24 N23 H23 116.1
O24 C24 N23 119.6(6)
O24 C24 C25 127.1(7)
N23 C24 C25 113.3(6)
C26 C25 C24 119.8(7)
C26 C25 H25 120.1
C24 C25 H25 120.1
C25 C26 N21 121.2(6)
C25 C26 H26 119.4
N21 C26 H26 119.4
C36 C31 C32 120.5(6)
C36 C31 RU1 71.8(4)
C32 C31 RU1 70.9(4)
C36 C31 H31 119.7
C32 C31 H31 119.7
RU1 C31 H31 130.1
C33 C32 C31 121.4(7)
C33 C32 RU1 72.7(4)
C31 C32 RU1 70.6(4)
C33 C32 H32 119.3
C31 C32 H32 119.3
RU1 C32 H32 129.9
C32 C33 C34 116.8(6)
C32 C33 C37 123.8(7)
C34 C33 C37 119.3(6)
C32 C33 RU1 69.8(4)
C34 C33 RU1 70.0(4)
C37 C33 RU1 129.0(5)
C35 C34 C33 122.3(6)
C35 C34 RU1 71.0(4)
C33 C34 RU1 71.9(4)
C35 C34 H34 118.9
C33 C34 H34 118.9
RU1 C34 H34 131.2
C34 C35 C36 121.3(7)
C34 C35 RU1 72.0(4)
C36 C35 RU1 71.8(4)
C34 C35 H35 119.3
C36 C35 H35 119.3
RU1 C35 H35 129.3
C35 C36 C31 117.6(7)
C35 C36 C40 122.4(7)
C31 C36 C40 119.9(7)
C35 C36 RU1 70.2(4)
C31 C36 RU1 70.1(4)
C40 C36 RU1 127.8(5)
C33 C37 C38 113.9(7)
C33 C37 C39 109.0(7)
C38 C37 C39 111.8(7)
C33 C37 H37 107.3
C38 C37 H37 107.3
C39 C37 H37 107.3
C37 C38 H38A 109.5
C37 C38 H38B 109.5
H38A C38 H38B 109.5
C37 C38 H38C 109.5
H38A C38 H38C 109.5
H38B C38 H38C 109.5
C37 C39 H39A 109.5
C37 C39 H39B 109.5
H39A C39 H39B 109.5
C37 C39 H39C 109.5
H39A C39 H39C 109.5
H39B C39 H39C 109.5
C36 C40 H40A 109.5
C36 C40 H40B 109.5
H40A C40 H40B 109.5
C36 C40 H40C 109.5
H40A C40 H40C 109.5
H40B C40 H40C 109.5
C42 C41 C46 121.6(6)
C42 C41 RU2 70.7(4)
C46 C41 RU2 71.1(4)
C42 C41 H41 119.2
C46 C41 H41 119.2
RU2 C41 H41 132.2
C41 C42 C43 121.4(6)
C41 C42 RU2 72.4(4)
C43 C42 RU2 71.2(4)
C41 C42 H42 119.3
C43 C42 H42 119.3
RU2 C42 H42 129.6
C44 C43 C42 117.2(6)
C44 C43 C47 122.6(6)
C42 C43 C47 120.1(7)
C44 C43 RU2 70.2(4)
C42 C43 RU2 70.3(4)
C47 C43 RU2 127.8(5)
C43 C44 C45 121.2(6)
C43 C44 RU2 72.0(4)
C45 C44 RU2 71.1(4)
C43 C44 H44 119.4
C45 C44 H44 119.4
RU2 C44 H44 130.1
C46 C45 C44 121.3(6)
C46 C45 RU2 72.4(4)
C44 C45 RU2 70.4(4)
C46 C45 H45 119.4
C44 C45 H45 119.4
RU2 C45 H45 130.6
C45 C46 C41 117.3(6)
C45 C46 C50 120.8(6)
C41 C46 C50 121.8(6)
C45 C46 RU2 70.3(4)
C41 C46 RU2 70.8(4)
C50 C46 RU2 128.8(5)
C48 C47 C43 114.3(6)
C48 C47 C49 111.2(7)
C43 C47 C49 108.2(6)
C48 C47 H47 107.6
C43 C47 H47 107.6
C49 C47 H47 107.6
C47 C48 H48A 109.5
C47 C48 H48B 109.5
H48A C48 H48B 109.5
C47 C48 H48C 109.5
H48A C48 H48C 109.5
H48B C48 H48C 109.5
C47 C49 H49A 109.5
C47 C49 H49B 109.5
H49A C49 H49B 109.5
C47 C49 H49C 109.5
H49A C49 H49C 109.5
H49B C49 H49C 109.5
C46 C50 H50A 109.5
C46 C50 H50B 109.5
H50A C50 H50B 109.5
C46 C50 H50C 109.5
H50A C50 H50C 109.5
H50B C50 H50C 109.5

loop_
_geom_bond_atom_site_label_1
_geom_bond_atom_site_label_2
_geom_bond_distance
RU1 C31 2.164(7)
RU1 C35 2.166(7)
RU1 C32 2.167(7)
RU1 C34 2.179(7)
RU1 C36 2.187(7)
RU1 C33 2.205(7)
RU1 S12 2.4107(18)
RU1 CL1 2.4171(17)
RU1 CL2 2.4307(19)
RU2 C44 2.171(7)
RU2 C45 2.181(7)
RU2 C42 2.182(7)
RU2 C43 2.194(6)
RU2 C41 2.204(7)
RU2 C46 2.208(7)
RU2 S22 2.4061(18)
RU2 CL4 2.4280(19)
RU2 CL3 2.4301(18)
N11 C12 1.341(9)
N11 C16 1.371(9)
N11 H11 0.8600
C12 N13 1.351(8)
C12 S12 1.703(7)
N13 C14 1.398(9)
N13 H13 0.8600
C14 O14 1.231(8)
C14 C15 1.432(10)
C15 C16 1.341(10)
C15 H15 0.9300
C16 H16 0.9300
N21 C22 1.350(8)
N21 C26 1.370(10)
N21 H21 0.8600
C22 N23 1.339(9)
C22 S22 1.682(7)
N23 C24 1.397(10)
N23 H23 0.8600
C24 O24 1.216(9)
C24 C25 1.435(10)
C25 C26 1.351(10)
C25 H25 0.9300
C26 H26 0.9300
C31 C36 1.422(11)
C31 C32 1.427(11)
C31 H31 0.9300
C32 C33 1.404(10)
C32 H32 0.9300
C33 C34 1.431(10)
C33 C37 1.495(10)
C34 C35 1.379(11)
C34 H34 0.9300
C35 C36 1.416(10)
C35 H35 0.9300
C36 C40 1.487(10)
C37 C38 1.512(12)
C37 C39 1.553(11)
C37 H37 0.9800
C38 H38A 0.9600
C38 H38B 0.9600
C38 H38C 0.9600
C39 H39A 0.9600
C39 H39B 0.9600
C39 H39C 0.9600
C40 H40A 0.9600
C40 H40B 0.9600
C40 H40C 0.9600
C41 C42 1.390(10)
C41 C46 1.443(10)
C41 H41 0.9300
C42 C43 1.440(10)
C42 H42 0.9300
C43 C44 1.415(10)
C43 C47 1.514(10)
C44 C45 1.435(10)
C44 H44 0.9300
C45 C46 1.404(10)
C45 H45 0.9300
C46 C50 1.501(10)
C47 C48 1.503(11)
C47 C49 1.542(11)
C47 H47 0.9800
C48 H48A 0.9600
C48 H48B 0.9600
C48 H48C 0.9600
C49 H49A 0.9600
C49 H49B 0.9600
C49 H49C 0.9600
C50 H50A 0.9600
C50 H50B 0.9600
C50 H50C 0.9600

loop_
_geom_hbond_atom_site_label_D
_geom_hbond_atom_site_label_H
_geom_hbond_atom_site_label_A
_geom_hbond_distance_DH
_geom_hbond_distance_HA
_geom_hbond_distance_DA
_geom_hbond_angle_DHA
_geom_hbond_site_symmetry_A
N11 H11 CL1 0.86 2.29 3.132(6) 167.9 1_655
N13 H13 CL2 0.86 2.28 3.080(6) 154.5 .
N21 H21 CL3 0.86 2.72 3.347(6) 130.6 1_455
N21 H21 CL4 0.86 2.43 3.192(6) 148.3 1_455
N23 H23 CL3 0.86 2.40 3.122(6) 142.2 .
N23 H23 CL4 0.86 2.63 3.194(6) 124.7 .
N13 H13 CL2 0.86 2.28 3.080(6) 154.5 .
N23 H23 CL3 0.86 2.40 3.122(6) 142.2 .
N23 H23 CL4 0.86 2.63 3.194(6) 124.7 .

loop_
_cell_oxdiff_twin_id
_cell_oxdiff_twin_matrix_11
_cell_oxdiff_twin_matrix_12
_cell_oxdiff_twin_matrix_13
_cell_oxdiff_twin_matrix_21
_cell_oxdiff_twin_matrix_22
_cell_oxdiff_twin_matrix_23
_cell_oxdiff_twin_matrix_31
_cell_oxdiff_twin_matrix_32
_cell_oxdiff_twin_matrix_33
1 1.0000 0.0000 0.0000 0.0000 1.0000 0.0000 0.0000 0.0000 1.0000
2 1.0010 -0.0002 -0.0017 0.0095 -1.0006 -0.0008 0.9051 0.0002 -1.0003

loop_
_diffrn_oxdiff_twin_id
_diffrn_oxdiff_twin_ratio
_diffrn_oxdiff_twin_reflns_isolated
_diffrn_oxdiff_twin_reflns_overlapped
1 0.6343 2562 9152
2 0.3657 2579 9152
